data_2000362
loop_
_publ_author_name
'Beddoes, R. L.'
'Griera, R.'
'Alvarez, M.'
'Joule, J. A.'

_publ_section_title
;Structure of
 2,3-dihydro-1-methylquinolin-2-spiro-2'-indan-3'-spiro-2''-(1'',3''-dithiane)-4,1'-dione
;
_journal_issue 12
_journal_name_full 'Acta Crystallographica Section C'
_journal_page_first 2154
_journal_page_last 2157
_journal_paper_doi 10.1107/S0108270192002531
_journal_volume 48
_journal_year 1992
_chemical_formula_sum 'C21 H19 N O2 S2'
_chemical_formula_weight 381.51
_space_group_crystal_system monoclinic
_space_group_IT_number 15
_space_group_name_Hall '-C 2yc'
_space_group_name_H-M_alt 'C 1 2/c 1'
_cell_angle_alpha 90
_cell_angle_beta 121.367(8)
_cell_angle_gamma 90
_cell_formula_units_Z 8
_cell_length_a 24.911(4)
_cell_length_b 10.028(2)
_cell_length_c 17.042(2)
_cell_volume 3635.0(11)
_diffrn_radiation_type Cu
_diffrn_radiation_wavelength 1.54178
_exptl_absorpt_coefficient_mu 2.725
_exptl_crystal_density_diffrn 1.394
_exptl_crystal_F_000 1600
_cod_data_source_file he0048.cif
_cod_data_source_block he0048a
_cod_depositor_comments
;
 Updating space group information and adding the symmetry operation list.

 Antanas Vaitkus,
 2018-06-14
;
_cod_original_cell_volume 3634.8(9)
_cod_original_sg_symbol_H-M C2/c
_cod_original_formula_sum 'C21 H19 N1 O2 S2'
_cod_database_code 2000362

loop_
_space_group_symop_id
_space_group_symop_operation_xyz
1 x,y,z
2 -x,y,-z+1/2
3 -x,-y,-z
4 x,-y,z+1/2
5 x+1/2,y+1/2,z
6 -x+1/2,y+1/2,-z+1/2
7 -x+1/2,-y+1/2,-z
8 x+1/2,-y+1/2,z+1/2

loop_
_atom_site_label
_atom_site_fract_x
_atom_site_fract_y
_atom_site_fract_z
S1 .19479(3) .09867(6) .49867(4)
S2 .05653(3) .08685(6) .43326(4)
O1 .18222(9) .5321(2) .51970(10)
O2 -.01575(8) .3183(2) .51810(10)
N1 .17434(9) .3052(2) .62190(10)
C1 .12290(10) .1949(2) .46120(10)
C2 .08510(10) -.0279(3) .5292(2)
C3 .14290(10) -.1062(3) .5493(2)
C4 .19990(10) -.0176(3) .5839(2)
C5 .11200(10) .2585(2) .3729(2)
C6 .08760(10) .2002(3) .2870(2)
C7 .08650(10) .2749(3) .2181(2)
C8 .10800(10) .4044(3) .2323(2)
C9 .13170(10) .4638(3) .3170(2)
C10 .13400(10) .3891(2) .3878(2)
C11 .15580(10) .4300(2) .4819(2)
C12 .1330 .3219(2) .5234(2)
C13 .06970(10) .3810(2) .5020(2)
C14 .04110(10) .3156(2) .5502(2)
C15 .08540(10) .2598(2) .6410(2)
C16 .06310(10) .2124(3) .6960(2)
C17 .1030(2) .1639(3) .7824(2)
C18 .1674(2) .1638(3) .8162(2)
C19 .19080(10) .2110(3) .7641(2)
C20 .15060(10) .2599(2) .6745(2)
C21 .24210(10) .3188(3) .6643(2)
H21 .0890(10) .023(3) .580(2)
H22 .0520(10) -.082(3) .512(2)
H31 .1500(10) -.169(3) .596(2)
H32 .1330(10) -.160(3) .491(2)
H41 .2340(10) -.060(3) .597(2)
H42 .2090(10) .035(3) .641(2)
H6 .0720(10) .110(3) .279(2)
H7 .0710(10) .234(3) .160(2)
H8 .1090(10) .454(3) .185(2)
H9 .1460(10) .548(3) .328(2)
H131 .0780(10) .471(3) .524(2)
H132 .0400(10) .380(2) .436(2)
H16 .0160(10) .216(2) .667(2)
H17 .0870(10) .132(3) .820(2)
H18 .1960(10) .128(3) .877(2)
H19 .2320(10) .210(3) .787(2)
H211 .2640(10) .236(3) .691(2)
H212 .2490(10) .358(3) .618(2)
H213 .2590(10) .384(3) .714(2)

loop_
_geom_angle_atom_site_label_1
_geom_angle_atom_site_label_2
_geom_angle_atom_site_label_3
_geom_angle
C1 S1 C4 105.40(10)
C1 S2 C2 105.40(10)
C12 N1 C20 120.1(2)
C12 N1 C21 120.4(2)
C20 N1 C21 119.1(2)
S1 C1 S2 111.60(10)
S1 C1 C5 101.80(10)
S1 C1 C12 113.70(10)
S2 C1 C5 108.70(10)
S2 C1 C12 117.20(10)
C5 C1 C12 102.0(2)
S2 C2 C3 114.4(2)
C2 C3 C4 111.9(2)
S1 C4 C3 113.9(2)
C1 C5 C6 128.3(2)
C1 C5 C10 111.4(2)
C6 C5 C10 120.2(2)
C5 C6 C7 118.2(3)
C6 C7 C8 121.8(3)
C7 C8 C9 120.5(3)
C8 C9 C10 118.4(3)
C5 C10 C9 120.9(2)
C5 C10 C11 110.6(2)
C9 C10 C11 128.6(2)
S2 C2 H21 106(2)
S2 C2 H22 103(2)
C3 C2 H21 116(2)
C3 C2 H22 112(2)
O1 C11 C10 127.9(2)
O1 C11 C12 125.1(2)
C10 C11 C12 106.8(2)
N1 C12 C1 116.7(2)
N1 C12 C11 113.5(2)
N1 C12 C13 110.0(2)
C1 C12 C11 102.9(2)
C1 C12 C13 111.3(2)
C11 C12 C13 101.3(2)
C12 C13 C14 115.1(2)
O2 C14 C13 121.1(2)
O2 C14 C15 122.8(2)
C13 C14 C15 115.9(2)
C14 C15 C16 119.7(2)
C14 C15 C20 120.1(2)
C16 C15 C20 120.2(2)
C15 C16 C17 121.6(3)
C16 C17 C18 118.8(3)
C17 C18 C19 121.1(3)
C18 C19 C20 121.2(3)
N1 C20 C15 121.9(2)
N1 C20 C19 120.9(2)
C15 C20 C19 117.2(2)
C8 C9 H9 122(2)
C10 C9 H9 120(2)
C12 C13 H131 107.0(10)
C12 C13 H132 110.0(10)
H21 C2 H22 104(2)
C2 C3 H31 106(2)
C2 C3 H32 109.0(10)
C4 C3 H31 109(2)
C4 C3 H32 113.0(10)
H31 C3 H32 107(2)
S1 C4 H41 99(2)
S1 C4 H42 109.0(10)
C3 C4 H41 114(2)
C3 C4 H42 112.0(10)
H41 C4 H42 108(2)
C5 C6 H6 118.0(10)
C7 C6 H6 124.0(10)
C6 C7 H7 118(2)
C8 C7 H7 120(2)
C7 C8 H8 121(2)
C9 C8 H8 118(2)
C14 C13 H131 105.0(10)
C14 C13 H132 109.0(10)
H131 C13 H132 109(2)
C15 C16 H16 115.0(10)
C17 C16 H16 124.0(10)
C16 C17 H17 121(2)
C18 C17 H17 121(2)
C17 C18 H18 119(2)
C19 C18 H18 120(2)
C18 C19 H19 120(2)
C20 C19 H19 119(2)
N1 C21 H211 112(2)
N1 C21 H212 107(2)
N1 C21 H213 111(2)
H211 C21 H212 115(2)
H211 C21 H213 107(2)
H212 C21 H213 104(2)

loop_
_geom_bond_atom_site_label_1
_geom_bond_atom_site_label_2
_geom_bond_distance
S1 C1 1.832(2)
S1 C4 1.814(3)
S2 C1 1.820(2)
S2 C2 1.815(3)
O1 C11 1.206(3)
O2 C14 1.224(3)
N1 C12 1.450(3)
N1 C20 1.383(3)
N1 C21 1.457(3)
C1 C5 1.523(3)
C1 C12 1.592(3)
C2 C3 1.515(4)
C3 C4 1.510(4)
C5 C6 1.390(3)
C5 C10 1.391(3)
C2 H21 0.96(3)
C2 H22 0.91(3)
C3 H31 0.96(3)
C3 H32 1.04(3)
C4 H41 0.88(3)
C4 H42 1.02(3)
C6 H6 0.97(3)
C7 H7 0.94(3)
C8 H8 0.96(3)
C9 H9 0.90(3)
C6 C7 1.381(4)
C7 C8 1.377(4)
C8 C9 1.378(4)
C9 C10 1.396(3)
C10 C11 1.459(3)
C11 C12 1.557(3)
C12 C13 1.540(3)
C13 C14 1.491(3)
C14 C15 1.465(3)
C15 C16 1.397(4)
C15 C20 1.414(3)
C16 C17 1.366(4)
C17 C18 1.393(4)
C18 C19 1.376(4)
C19 C20 1.409(3)
C13 H131 0.96(2)
C13 H132 0.97(2)
C16 H16 1.00(3)
C17 H17 0.97(3)
C18 H18 0.97(3)
C19 H19 0.89(3)
C21 H211 0.97(3)
C21 H212 0.97(3)
C21 H213 0.97(3)
